data_4317554
loop_
_publ_author_name
'Donald J. Darensbourg'
'Jacob R. Wildeson'
'Jason C. Yarbrough'

_publ_section_title
;
 Solid-State Structures of Zinc(II) Benzoate Complexes. Catalyst
 Precursors for the Coupling of Carbon Dioxide and Epoxides
;
_journal_name_full 'Inorganic Chemistry'
_journal_page_first 973
_journal_page_last 980
_journal_paper_doi 10.1021/ic0107983
_journal_volume 41
_journal_year 2002
_chemical_formula_sum 'C34 H26 F4 N4 O4 Zn'
_chemical_formula_weight 695.96
_chemical_name_systematic
;
  ?
;
_space_group_IT_number 4
_symmetry_cell_setting monoclinic
_symmetry_space_group_name_Hall 'P 2yb'
_symmetry_space_group_name_H-M 'P 1 21 1'
_atom_sites_solution_hydrogens geom
_atom_sites_solution_primary direct
_atom_sites_solution_secondary difmap
_audit_creation_method SHELXL-97
_cell_angle_alpha 90.00
_cell_angle_beta 108.8850(10)
_cell_angle_gamma 90.00
_cell_formula_units_Z 2
_cell_length_a 11.6569(7)
_cell_length_b 10.9364(7)
_cell_length_c 12.8998(8)
_cell_measurement_temperature 110(2)
_cell_volume 1556.00(17)
_computing_cell_refinement 'Bruker SMART'
_computing_data_collection 'Bruker SMART'
_computing_data_reduction 'Bruker SHELXTL'
_computing_molecular_graphics 'Bruker SHELXTL'
_computing_publication_material 'Bruker SHELXTL'
_computing_structure_refinement 'SHELXL-97 (Sheldrick, 1997)'
_computing_structure_solution 'SHELXS-97 (Sheldrick, 1990)'
_diffrn_ambient_temperature 110(2)
_diffrn_measured_fraction_theta_full 0.993
_diffrn_measured_fraction_theta_max 0.993
_diffrn_measurement_device_type 'CCD area detector'
_diffrn_measurement_method 'phi and omega scans'
_diffrn_radiation_monochromator graphite
_diffrn_radiation_source 'fine-focus sealed tube'
_diffrn_radiation_type MoK\a
_diffrn_radiation_wavelength 0.71073
_diffrn_reflns_av_R_equivalents 0.0443
_diffrn_reflns_av_sigmaI/netI 0.0300
_diffrn_reflns_limit_h_max 12
_diffrn_reflns_limit_h_min -12
_diffrn_reflns_limit_k_max 12
_diffrn_reflns_limit_k_min -9
_diffrn_reflns_limit_l_max 14
_diffrn_reflns_limit_l_min -14
_diffrn_reflns_number 6822
_diffrn_reflns_theta_full 23.27
_diffrn_reflns_theta_max 23.27
_diffrn_reflns_theta_min 1.67
_exptl_absorpt_coefficient_mu 0.859
_exptl_absorpt_correction_type none
_exptl_crystal_density_diffrn 1.485
_exptl_crystal_density_method 'not measured'
_exptl_crystal_F_000 712
_refine_diff_density_max 0.373
_refine_diff_density_min -0.346
_refine_diff_density_rms 0.049
_refine_ls_abs_structure_details 'Flack H D (1983), Acta Cryst. A39, 876-881'
_refine_ls_abs_structure_Flack -0.033(9)
_refine_ls_extinction_method none
_refine_ls_goodness_of_fit_ref 1.136
_refine_ls_hydrogen_treatment mixed
_refine_ls_matrix_type full
_refine_ls_number_parameters 424
_refine_ls_number_reflns 3512
_refine_ls_number_restraints 1
_refine_ls_restrained_S_all 1.136
_refine_ls_R_factor_all 0.0258
_refine_ls_R_factor_gt 0.0256
_refine_ls_shift/su_max 0.000
_refine_ls_shift/su_mean 0.000
_refine_ls_structure_factor_coef Fsqd
_refine_ls_weighting_details 'calc w=1/[\s^2^(Fo^2^)+(0.0344P)^2^+0.5636P] where P=(Fo^2^+2Fc^2^)/3'
_refine_ls_weighting_scheme calc
_refine_ls_wR_factor_gt 0.0660
_refine_ls_wR_factor_ref 0.0663
_reflns_number_gt 3471
_reflns_number_total 3512
_reflns_threshold_expression >2sigma(I)
_cod_data_source_file ic0107983_2.cif
_cod_data_source_block 1b
_cod_depositor_comments
;
The following automatic conversions were performed:

'_symmetry_cell_setting' value 'Monoclinic' changed to 'monoclinic'
according to the built-in table from CIF Core dictionary named
'cif_core.dic' version 2.4.1 from 2010-06-29.

Automatic conversion script
Id: cif_fix_values 1646 2011-03-28 12:23:43Z adriana 
;
_cod_database_code 4317554

loop_
_symmetry_equiv_pos_as_xyz
'x, y, z'
'-x, y+1/2, -z'

loop_
_atom_site_label
_atom_site_type_symbol
_atom_site_fract_x
_atom_site_fract_y
_atom_site_fract_z
_atom_site_U_iso_or_equiv
_atom_site_adp_type
_atom_site_occupancy
_atom_site_symmetry_multiplicity
_atom_site_calc_flag
_atom_site_refinement_flags
_atom_site_disorder_assembly
_atom_site_disorder_group
Zn1 Zn 0.11810(3) 0.26110(3) 0.21299(2) 0.01947(11) Uani 1 1 d . . .
O1 O 0.25744(18) 0.1757(2) 0.32781(16) 0.0260(5) Uani 1 1 d . . .
O2 O 0.2878(2) 0.0985(3) 0.17944(17) 0.0341(6) Uani 1 1 d . . .
O3 O -0.0066(2) 0.3772(2) 0.23622(16) 0.0237(6) Uani 1 1 d . . .
O4 O 0.09386(19) 0.3681(3) 0.41510(16) 0.0307(6) Uani 1 1 d . . .
N1 N 0.2422(2) 0.4086(3) 0.20942(19) 0.0223(6) Uani 1 1 d . . .
N2 N 0.05172(18) 0.2627(3) 0.03989(15) 0.0197(5) Uani 1 1 d . . .
N3 N -0.0026(2) 0.1103(3) 0.2222(2) 0.0220(7) Uani 1 1 d . . .
F1 F 0.55598(17) 0.1748(2) 0.32289(15) 0.0395(5) Uani 1 1 d . . .
F2 F 0.28764(16) -0.1116(2) 0.38376(14) 0.0329(5) Uani 1 1 d . . .
F3 F 0.01181(16) 0.64344(19) 0.40278(14) 0.0323(5) Uani 1 1 d . . .
F4 F -0.21468(15) 0.2821(2) 0.31663(14) 0.0364(5) Uani 1 1 d . . .
C1 C 0.2466(3) 0.5144(4) 0.2628(2) 0.0288(8) Uani 1 1 d . . .
H1 H 0.1915 0.5262 0.3023 0.035 Uiso 1 1 calc R . .
C2 C 0.3268(3) 0.6069(4) 0.2633(3) 0.0346(9) Uani 1 1 d . . .
H2 H 0.3268 0.6802 0.3028 0.042 Uiso 1 1 calc R . .
C3 C 0.4073(3) 0.5920(4) 0.2058(3) 0.0341(9) Uani 1 1 d . . .
H3 H 0.4634 0.6545 0.2043 0.041 Uiso 1 1 calc R . .
C4 C 0.4034(3) 0.4830(4) 0.1507(3) 0.0339(9) Uani 1 1 d . . .
H4 H 0.4574 0.4692 0.1103 0.041 Uiso 1 1 calc R . .
C5 C 0.3213(3) 0.3947(4) 0.1545(3) 0.0294(8) Uani 1 1 d . . .
H5 H 0.3204 0.3202 0.1164 0.035 Uiso 1 1 calc R . .
C6 C -0.0342(3) 0.3446(3) -0.0089(2) 0.0249(8) Uani 1 1 d . . .
H6 H -0.0589 0.4011 0.0357 0.030 Uiso 1 1 calc R . .
C7 C -0.0884(3) 0.3504(3) -0.1210(2) 0.0261(8) Uani 1 1 d . . .
H7 H -0.1494 0.4094 -0.1528 0.031 Uiso 1 1 calc R . .
C8 C -0.0523(2) 0.2688(4) -0.18616(19) 0.0275(7) Uani 1 1 d . . .
H8 H -0.0879 0.2709 -0.2636 0.033 Uiso 1 1 calc R . .
C9 C 0.0356(3) 0.1849(4) -0.1372(2) 0.0307(8) Uani 1 1 d . . .
H9 H 0.0619 0.1280 -0.1804 0.037 Uiso 1 1 calc R . .
C10 C 0.0860(3) 0.1835(3) -0.0242(2) 0.0254(8) Uani 1 1 d . . .
H10 H 0.1467 0.1247 0.0091 0.030 Uiso 1 1 calc R . .
C11 C -0.1024(3) 0.0802(3) 0.1398(2) 0.0259(8) Uani 1 1 d . . .
H11 H -0.1163 0.1183 0.0706 0.031 Uiso 1 1 calc R . .
C12 C -0.1859(3) -0.0037(4) 0.1507(2) 0.0319(8) Uani 1 1 d . . .
H12 H -0.2552 -0.0235 0.0900 0.038 Uiso 1 1 calc R . .
C13 C -0.1676(3) -0.0586(4) 0.2510(2) 0.0320(8) Uani 1 1 d . . .
H13 H -0.2244 -0.1158 0.2610 0.038 Uiso 1 1 calc R . .
C14 C -0.0650(3) -0.0286(4) 0.3365(2) 0.0296(8) Uani 1 1 d . . .
H14 H -0.0497 -0.0651 0.4065 0.036 Uiso 1 1 calc R . .
C15 C 0.0151(3) 0.0555(3) 0.3187(2) 0.0271(8) Uani 1 1 d . . .
H15 H 0.0860 0.0752 0.3777 0.032 Uiso 1 1 calc R . .
C16 C 0.3134(3) 0.1084(3) 0.2798(2) 0.0209(7) Uani 1 1 d . . .
C17 C 0.4182(3) 0.0349(3) 0.3520(2) 0.0218(7) Uani 1 1 d . . .
C18 C 0.5376(3) 0.0697(3) 0.3698(2) 0.0262(8) Uani 1 1 d . . .
C19 C 0.6359(3) 0.0030(4) 0.4334(2) 0.0323(9) Uani 1 1 d . . .
H19 H 0.7163 0.0301 0.4442 0.039 Uiso 1 1 calc R . .
C20 C 0.6146(3) -0.1033(4) 0.4804(2) 0.0352(9) Uani 1 1 d . . .
H20 H 0.6812 -0.1503 0.5242 0.042 Uiso 1 1 calc R . .
C21 C 0.4982(3) -0.1430(4) 0.4655(2) 0.0320(8) Uani 1 1 d . . .
H21 H 0.4835 -0.2168 0.4980 0.038 Uiso 1 1 calc R . .
C22 C 0.4029(3) -0.0716(3) 0.4011(2) 0.0243(7) Uani 1 1 d . . .
C23 C 0.0053(3) 0.3970(3) 0.3367(2) 0.0214(7) Uani 1 1 d . . .
C24 C -0.0997(3) 0.4614(3) 0.3566(2) 0.0206(7) Uani 1 1 d . . .
C25 C -0.2074(3) 0.4017(3) 0.3453(2) 0.0251(8) Uani 1 1 d . . .
C26 C -0.3047(3) 0.4574(4) 0.3641(2) 0.0307(8) Uani 1 1 d . . .
H26 H -0.3777 0.4136 0.3553 0.037 Uiso 1 1 calc R . .
C27 C -0.2937(3) 0.5784(4) 0.3960(2) 0.0321(9) Uani 1 1 d . . .
H27 H -0.3603 0.6183 0.4088 0.039 Uiso 1 1 calc R . .
C28 C -0.1877(3) 0.6432(4) 0.4098(2) 0.0281(8) Uani 1 1 d . . .
H28 H -0.1800 0.7264 0.4321 0.034 Uiso 1 1 calc R . .
C29 C -0.0935(3) 0.5817(3) 0.3898(2) 0.0231(8) Uani 1 1 d . . .
N1A N 0.5762(3) 0.7954(4) 0.0907(3) 0.0547(11) Uani 1 1 d . . .
C1A C 0.4977(5) 0.8737(4) 0.1067(3) 0.0523(12) Uani 1 1 d . . .
H1A H 0.5245 0.9248 0.1695 0.063 Uiso 1 1 calc R . .
C2A C 0.3806(4) 0.8868(5) 0.0398(4) 0.0525(11) Uani 1 1 d . . .
H2A H 0.3282 0.9446 0.0562 0.063 Uiso 1 1 calc R . .
C3A C 0.3415(4) 0.8158(4) -0.0498(3) 0.0474(11) Uani 1 1 d . . .
H3A H 0.2608 0.8241 -0.0983 0.057 Uiso 1 1 calc R . .
C4A C 0.4169(3) 0.7322(4) -0.0711(3) 0.0429(11) Uani 1 1 d . . .
H4A H 0.3899 0.6809 -0.1338 0.052 Uiso 1 1 calc R . .
C5A C 0.5336(4) 0.7236(4) 0.0001(3) 0.0461(11) Uani 1 1 d . . .
H5A H 0.5865 0.6650 -0.0145 0.055 Uiso 1 1 calc R . .

loop_
_atom_site_aniso_label
_atom_site_aniso_U_11
_atom_site_aniso_U_22
_atom_site_aniso_U_33
_atom_site_aniso_U_23
_atom_site_aniso_U_13
_atom_site_aniso_U_12
Zn1 0.01981(17) 0.0210(2) 0.01848(15) -0.00045(15) 0.00741(11) 0.00059(17)
O1 0.0222(11) 0.0255(15) 0.0309(10) 0.0011(10) 0.0092(8) 0.0018(11)
O2 0.0406(14) 0.0318(17) 0.0211(12) 0.0004(10) -0.0020(10) 0.0063(13)
O3 0.0266(12) 0.0264(16) 0.0210(11) -0.0038(9) 0.0116(9) 0.0000(11)
O4 0.0236(11) 0.0410(17) 0.0282(11) 0.0048(10) 0.0095(9) 0.0093(12)
N1 0.0231(14) 0.0230(18) 0.0209(12) 0.0009(11) 0.0071(10) -0.0012(13)
N2 0.0221(11) 0.0185(14) 0.0193(9) 0.0008(14) 0.0078(8) -0.0008(15)
N3 0.0214(14) 0.0237(19) 0.0205(13) -0.0018(11) 0.0063(10) 0.0007(13)
F1 0.0334(10) 0.0436(15) 0.0435(10) 0.0066(10) 0.0150(8) -0.0136(10)
F2 0.0281(10) 0.0310(13) 0.0381(10) 0.0037(9) 0.0089(7) -0.0076(9)
F3 0.0355(10) 0.0262(13) 0.0392(9) -0.0045(9) 0.0176(8) -0.0076(10)
F4 0.0306(9) 0.0313(15) 0.0508(9) -0.0111(10) 0.0184(7) -0.0078(10)
C1 0.0252(17) 0.029(2) 0.0343(16) -0.0044(15) 0.0124(13) -0.0058(17)
C2 0.0316(18) 0.027(2) 0.0456(18) -0.0068(16) 0.0124(15) -0.0034(18)
C3 0.0273(17) 0.035(3) 0.0406(17) 0.0060(16) 0.0113(14) -0.0084(17)
C4 0.0298(18) 0.038(3) 0.0394(17) 0.0004(16) 0.0187(14) -0.0032(18)
C5 0.0313(18) 0.028(2) 0.0322(16) -0.0017(15) 0.0148(14) -0.0029(17)
C6 0.0248(17) 0.028(2) 0.0243(14) -0.0002(13) 0.0114(12) 0.0014(16)
C7 0.0258(17) 0.028(2) 0.0243(15) 0.0063(13) 0.0078(13) 0.0050(15)
C8 0.0284(14) 0.032(2) 0.0183(11) 0.0001(16) 0.0026(10) -0.002(2)
C9 0.0360(19) 0.033(2) 0.0217(14) -0.0076(14) 0.0077(13) 0.0020(17)
C10 0.0249(16) 0.025(2) 0.0267(15) 0.0013(14) 0.0097(12) 0.0026(15)
C11 0.0274(17) 0.027(2) 0.0209(14) 0.0044(14) 0.0053(13) 0.0026(16)
C12 0.0260(17) 0.039(3) 0.0285(16) 0.0013(15) 0.0059(13) -0.0058(18)
C13 0.0257(17) 0.036(2) 0.0346(17) 0.0001(16) 0.0096(14) -0.0086(17)
C14 0.0365(19) 0.032(2) 0.0211(15) 0.0040(14) 0.0105(13) -0.0060(18)
C15 0.0295(17) 0.030(2) 0.0222(15) -0.0024(14) 0.0085(13) -0.0005(17)
C16 0.0180(14) 0.018(2) 0.0238(15) 0.0008(13) 0.0030(12) -0.0060(14)
C17 0.0223(16) 0.025(2) 0.0190(13) -0.0053(13) 0.0084(11) 0.0012(14)
C18 0.0305(17) 0.027(2) 0.0228(14) -0.0025(14) 0.0110(13) -0.0024(16)
C19 0.0205(16) 0.045(3) 0.0306(16) -0.0086(16) 0.0078(13) 0.0024(17)
C20 0.0334(19) 0.041(3) 0.0269(15) -0.0063(16) 0.0040(13) 0.0157(19)
C21 0.0383(19) 0.028(2) 0.0256(15) 0.0007(14) 0.0043(14) 0.0086(17)
C22 0.0271(17) 0.024(2) 0.0210(13) -0.0025(14) 0.0062(12) 0.0009(15)
C23 0.0194(15) 0.021(2) 0.0247(16) -0.0008(13) 0.0085(12) -0.0005(15)
C24 0.0208(16) 0.027(2) 0.0136(12) 0.0009(12) 0.0048(11) 0.0025(14)
C25 0.0308(17) 0.023(2) 0.0240(14) 0.0000(13) 0.0122(12) -0.0002(16)
C26 0.0201(16) 0.039(3) 0.0356(16) -0.0018(16) 0.0131(13) -0.0004(16)
C27 0.0278(18) 0.046(3) 0.0253(15) 0.0015(15) 0.0121(13) 0.0102(18)
C28 0.0348(18) 0.028(2) 0.0224(14) 0.0031(14) 0.0104(12) 0.0089(17)
C29 0.0239(16) 0.027(2) 0.0195(13) 0.0022(13) 0.0079(12) 0.0002(15)
N1A 0.0444(18) 0.062(3) 0.0553(18) 0.0133(19) 0.0125(15) -0.021(2)
C1A 0.087(3) 0.037(3) 0.048(2) -0.0167(19) 0.043(2) -0.030(3)
C2A 0.063(3) 0.038(3) 0.076(3) 0.001(2) 0.050(2) -0.006(2)
C3A 0.046(2) 0.055(3) 0.049(2) 0.006(2) 0.0242(18) -0.007(2)
C4A 0.051(2) 0.044(3) 0.0428(18) -0.0127(17) 0.0273(17) -0.017(2)
C5A 0.051(2) 0.032(3) 0.072(2) 0.0045(19) 0.042(2) 0.000(2)

loop_
_atom_type_symbol
_atom_type_description
_atom_type_scat_dispersion_real
_atom_type_scat_dispersion_imag
_atom_type_scat_source
C C 0.0033 0.0016 'International Tables Vol C Tables 4.2.6.8 and 6.1.1.4'
H H 0.0000 0.0000 'International Tables Vol C Tables 4.2.6.8 and 6.1.1.4'
N N 0.0061 0.0033 'International Tables Vol C Tables 4.2.6.8 and 6.1.1.4'
O O 0.0106 0.0060 'International Tables Vol C Tables 4.2.6.8 and 6.1.1.4'
F F 0.0171 0.0103 'International Tables Vol C Tables 4.2.6.8 and 6.1.1.4'
Zn Zn 0.2839 1.4301 'International Tables Vol C Tables 4.2.6.8 and 6.1.1.4'

loop_
_geom_angle_atom_site_label_1
_geom_angle_atom_site_label_2
_geom_angle_atom_site_label_3
_geom_angle
_geom_angle_site_symmetry_1
_geom_angle_site_symmetry_3
_geom_angle_publ_flag
O3 Zn1 O1 128.46(8) . . ?
O3 Zn1 N2 96.68(9) . . ?
O1 Zn1 N2 134.85(10) . . ?
O3 Zn1 N1 92.97(10) . . ?
O1 Zn1 N1 88.64(10) . . ?
N2 Zn1 N1 89.43(10) . . ?
O3 Zn1 N3 87.72(10) . . ?
O1 Zn1 N3 89.44(10) . . ?
N2 Zn1 N3 92.37(10) . . ?
N1 Zn1 N3 177.98(10) . . ?
C16 O1 Zn1 109.02(17) . . ?
C23 O3 Zn1 114.2(2) . . ?
C1 N1 C5 116.8(3) . . ?
C1 N1 Zn1 123.0(2) . . ?
C5 N1 Zn1 120.1(3) . . ?
C6 N2 C10 117.9(2) . . ?
C6 N2 Zn1 117.6(2) . . ?
C10 N2 Zn1 124.4(2) . . ?
C15 N3 C11 117.5(3) . . ?
C15 N3 Zn1 118.6(2) . . ?
C11 N3 Zn1 123.3(2) . . ?
N1 C1 C2 123.4(3) . . ?
C1 C2 C3 119.3(4) . . ?
C2 C3 C4 117.6(3) . . ?
C5 C4 C3 119.8(3) . . ?
N1 C5 C4 123.1(4) . . ?
N2 C6 C7 122.8(3) . . ?
C6 C7 C8 118.8(3) . . ?
C9 C8 C7 118.8(2) . . ?
C8 C9 C10 119.5(3) . . ?
N2 C10 C9 122.1(3) . . ?
N3 C11 C12 123.0(3) . . ?
C11 C12 C13 119.1(3) . . ?
C12 C13 C14 118.5(3) . . ?
C13 C14 C15 118.9(3) . . ?
N3 C15 C14 123.0(3) . . ?
O2 C16 O1 125.0(3) . . ?
O2 C16 C17 118.3(3) . . ?
O1 C16 C17 116.7(2) . . ?
C22 C17 C18 115.6(3) . . ?
C22 C17 C16 122.7(3) . . ?
C18 C17 C16 121.6(3) . . ?
F1 C18 C19 119.7(3) . . ?
F1 C18 C17 117.1(3) . . ?
C19 C18 C17 123.2(3) . . ?
C20 C19 C18 118.5(3) . . ?
C19 C20 C21 121.1(3) . . ?
C20 C21 C22 117.8(4) . . ?
F2 C22 C17 117.9(3) . . ?
F2 C22 C21 118.2(3) . . ?
C17 C22 C21 123.8(3) . . ?
O4 C23 O3 125.3(3) . . ?
O4 C23 C24 119.5(2) . . ?
O3 C23 C24 115.2(2) . . ?
C29 C24 C25 116.0(3) . . ?
C29 C24 C23 122.4(3) . . ?
C25 C24 C23 121.6(3) . . ?
F4 C25 C26 119.5(3) . . ?
F4 C25 C24 117.4(3) . . ?
C26 C25 C24 123.1(4) . . ?
C25 C26 C27 118.3(3) . . ?
C26 C27 C28 121.5(3) . . ?
C29 C28 C27 117.2(3) . . ?
F3 C29 C24 117.8(3) . . ?
F3 C29 C28 118.3(3) . . ?
C24 C29 C28 123.9(3) . . ?
C1A N1A C5A 115.5(3) . . ?
N1A C1A C2A 124.8(4) . . ?
C3A C2A C1A 118.3(4) . . ?
C2A C3A C4A 120.1(4) . . ?
C3A C4A C5A 118.4(4) . . ?
N1A C5A C4A 122.8(4) . . ?

loop_
_geom_bond_atom_site_label_1
_geom_bond_atom_site_label_2
_geom_bond_distance
_geom_bond_site_symmetry_2
_geom_bond_publ_flag
Zn1 O3 2.024(2) . ?
Zn1 O1 2.036(2) . ?
Zn1 N2 2.1135(18) . ?
Zn1 N1 2.177(3) . ?
Zn1 N3 2.195(3) . ?
O1 C16 1.270(4) . ?
O2 C16 1.235(4) . ?
O3 C23 1.277(4) . ?
O4 C23 1.230(4) . ?
N1 C1 1.338(5) . ?
N1 C5 1.342(4) . ?
N2 C6 1.339(4) . ?
N2 C10 1.344(4) . ?
N3 C15 1.336(4) . ?
N3 C11 1.339(4) . ?
F1 C18 1.347(4) . ?
F2 C22 1.360(4) . ?
F3 C29 1.363(4) . ?
F4 C25 1.354(4) . ?
C1 C2 1.376(5) . ?
C2 C3 1.381(5) . ?
C3 C4 1.382(6) . ?
C4 C5 1.371(5) . ?
C6 C7 1.380(4) . ?
C7 C8 1.382(5) . ?
C8 C9 1.368(5) . ?
C9 C10 1.384(4) . ?
C11 C12 1.378(5) . ?
C12 C13 1.378(5) . ?
C13 C14 1.378(5) . ?
C14 C15 1.382(5) . ?
C16 C17 1.507(4) . ?
C17 C22 1.365(5) . ?
C17 C18 1.389(4) . ?
C18 C19 1.382(5) . ?
C19 C20 1.370(6) . ?
C20 C21 1.378(5) . ?
C21 C22 1.391(5) . ?
C23 C24 1.504(4) . ?
C24 C29 1.379(5) . ?
C24 C25 1.380(5) . ?
C25 C26 1.376(5) . ?
C26 C27 1.380(5) . ?
C27 C28 1.385(5) . ?
C28 C29 1.381(5) . ?
N1A C1A 1.318(6) . ?
N1A C5A 1.361(6) . ?
C1A C2A 1.366(6) . ?
C2A C3A 1.344(6) . ?
C3A C4A 1.357(6) . ?
C4A C5A 1.376(6) . ?
